data_2220572
loop_
_publ_author_name
'Clark, George R.'
'Roper, Warren R.'
'Tonei, Deborah M.'
'Wright, L. James'

_publ_section_title
;Dimethyl
 7a-carbonyl-2-methoxy-7a,7a-bis(triphenylphosphino)-7a-ruthena-1-benzofuran-4,7-dicarboxylate
;
_journal_coeditor_code LH2738
_journal_issue 1
_journal_name_full 'Acta Crystallographica Section E'
_journal_page_first m52
_journal_paper_doi 10.1107/S1600536808040944
_journal_volume 65
_journal_year 2009
_chemical_formula_iupac '[Ru (C12 H12 O6) (C18 H15 P)2 (CO)]'
_chemical_formula_moiety 'C49 H42 O7 P2 Ru'
_chemical_formula_sum 'C49 H42 O7 P2 Ru'
_chemical_formula_weight 905.89
_chemical_name_systematic
;
Dimethyl 7a-carbonyl-2-methoxy-7a,7a-bis(triphenylphosphino)-7a-ruthena-1-
benzofuran-4,7-dicarboxylate
;
_space_group_IT_number 2
_symmetry_cell_setting triclinic
_symmetry_space_group_name_Hall '-P 1'
_symmetry_space_group_name_H-M 'P -1'
_atom_sites_solution_hydrogens geom
_atom_sites_solution_primary direct
_atom_sites_solution_secondary difmap
_audit_creation_method SHELXL-97
_cell_angle_alpha 97.7460(10)
_cell_angle_beta 102.6160(10)
_cell_angle_gamma 93.3330(10)
_cell_formula_units_Z 2
_cell_length_a 12.1102(5)
_cell_length_b 13.2229(5)
_cell_length_c 13.4273(5)
_cell_measurement_reflns_used 5960
_cell_measurement_temperature 85(2)
_cell_measurement_theta_max 26.44
_cell_measurement_theta_min 1.56
_cell_volume 2070.54(14)
_computing_cell_refinement 'SAINT (Siemens, 1995)'
_computing_data_collection 'SMART (Siemens, 1995)'
_computing_data_reduction 'SAINT (Siemens, 1995)'
_computing_molecular_graphics 'ORTEPIII (Burnett & Johnson, 1996)'
_computing_publication_material 'SHELXTL (Sheldrick, 2008)'
_computing_structure_refinement 'SHELXL97 (Sheldrick, 2008)'
_computing_structure_solution 'SHELXS97 (Sheldrick, 2008)'
_diffrn_ambient_temperature 85(2)
_diffrn_measured_fraction_theta_full 0.989
_diffrn_measured_fraction_theta_max 0.989
_diffrn_measurement_device_type 'Siemens SMART CCD'
_diffrn_measurement_method 'Area detector \w scans'
_diffrn_radiation_monochromator graphite
_diffrn_radiation_source 'fine-focus sealed tube'
_diffrn_radiation_type MoK\a
_diffrn_radiation_wavelength 0.71073
_diffrn_reflns_av_R_equivalents 0.0278
_diffrn_reflns_av_sigmaI/netI 0.0476
_diffrn_reflns_limit_h_max 14
_diffrn_reflns_limit_h_min -15
_diffrn_reflns_limit_k_max 16
_diffrn_reflns_limit_k_min -16
_diffrn_reflns_limit_l_max 16
_diffrn_reflns_limit_l_min 0
_diffrn_reflns_number 20010
_diffrn_reflns_theta_full 26.44
_diffrn_reflns_theta_max 26.44
_diffrn_reflns_theta_min 1.56
_diffrn_standards_decay_% 0
_diffrn_standards_interval_count 0
_diffrn_standards_interval_time 0
_diffrn_standards_number 0
_exptl_absorpt_coefficient_mu 0.510
_exptl_absorpt_correction_T_max 0.921066
_exptl_absorpt_correction_T_min 0.806455
_exptl_absorpt_correction_type multi-scan
_exptl_absorpt_process_details '(SADABS; Sheldrick, 1996)'
_exptl_crystal_colour purple
_exptl_crystal_density_diffrn 1.453
_exptl_crystal_density_method 'not measured'
_exptl_crystal_description block
_exptl_crystal_F_000 932
_exptl_crystal_size_max 0.28
_exptl_crystal_size_mid 0.22
_exptl_crystal_size_min 0.20
_refine_diff_density_max 0.440
_refine_diff_density_min -0.510
_refine_ls_extinction_method none
_refine_ls_goodness_of_fit_ref 1.038
_refine_ls_hydrogen_treatment constr
_refine_ls_matrix_type full
_refine_ls_number_parameters 532
_refine_ls_number_reflns 8434
_refine_ls_number_restraints 0
_refine_ls_restrained_S_all 1.038
_refine_ls_R_factor_all 0.0488
_refine_ls_R_factor_gt 0.0322
_refine_ls_shift/su_max 0.000
_refine_ls_shift/su_mean 0.000
_refine_ls_structure_factor_coef Fsqd
_refine_ls_weighting_details 'calc w=1/[\s^2^(Fo^2^)+(0.022P)^2^+1.4641P] where P=(Fo^2^+2Fc^2^)/3'
_refine_ls_weighting_scheme calc
_refine_ls_wR_factor_gt 0.0645
_refine_ls_wR_factor_ref 0.0711
_reflns_number_gt 6871
_reflns_number_total 8434
_reflns_threshold_expression I>2\s(I)
_cod_data_source_file lh2738.cif
_cod_data_source_block I
_cod_depositor_comments
;
The following automatic conversions were performed:
'_symmetry_cell_setting' value 'Triclinic' changed to 'triclinic'
according to '/home/saulius/struct/CIF-dictionaries/cif_core.dic'
dictionary named 'cif_core.dic' version 2.4.1 from 2010-06-29.

Automatic conversion script
Id: cif_fix_enum 1527 2010-12-29 10:47:43Z saulius 

The following automatic conversions were performed:

'_symmetry_cell_setting' value 'Triclinic' changed to 'triclinic'
according to /home/saulius/struct/CIF-dictionaries/cif_core.dic
dictionary named 'cif_core.dic' version 2.4.1 from 2010-06-29.

Automatic conversion script
Id: cif_fix_values 1715 2011-07-08 13:25:40Z adriana 
;
_cod_original_sg_symbol_Hall -p_1
_cod_database_code 2220572
_cod_database_fobs_code 2220572

loop_
_symmetry_equiv_pos_as_xyz
'x, y, z'
'-x, -y, -z'

loop_
_atom_site_type_symbol
_atom_site_label
_atom_site_fract_x
_atom_site_fract_y
_atom_site_fract_z
_atom_site_U_iso_or_equiv
_atom_site_adp_type
_atom_site_calc_flag
_atom_site_refinement_flags
_atom_site_occupancy
_atom_site_disorder_assembly
_atom_site_disorder_group
Ru Ru 0.216450(16) 0.201239(14) 0.215449(14) 0.01165(6) Uani d . 1 . .
P P1 0.15355(5) 0.11361(4) 0.33937(4) 0.01214(13) Uani d . 1 . .
P P2 0.27620(5) 0.30884(4) 0.10386(4) 0.01183(13) Uani d . 1 . .
O O1 0.46834(15) 0.07527(12) 0.23988(13) 0.0231(4) Uani d . 1 . .
O O2 0.56152(14) 0.23144(12) 0.26121(13) 0.0197(4) Uani d . 1 . .
O O3 0.12784(15) 0.53793(13) 0.40538(13) 0.0232(4) Uani d . 1 . .
O O4 0.26131(15) 0.51234(13) 0.54176(12) 0.0210(4) Uani d . 1 . .
O O5 -0.11237(14) 0.29881(13) 0.14179(13) 0.0194(4) Uani d . 1 . .
O O6 0.03690(13) 0.20657(12) 0.13497(11) 0.0143(3) Uani d . 1 . .
O O7 0.23080(15) -0.01145(13) 0.10036(13) 0.0244(4) Uani d . 1 . .
C C1 0.3802(2) 0.22584(17) 0.29898(17) 0.0136(5) Uani d . 1 . .
C C2 0.4191(2) 0.30178(17) 0.38134(17) 0.0148(5) Uani d . 1 . .
H H2 0.4956 0.3043 0.4136 0.018 Uiso calc R 1 . .
C C3 0.3557(2) 0.37805(17) 0.42395(17) 0.0151(5) Uani d . 1 . .
H H3 0.3942 0.4191 0.4849 0.018 Uiso calc R 1 . .
C C4 0.2460(2) 0.39826(17) 0.38648(17) 0.0133(5) Uani d . 1 . .
C C5 0.1714(2) 0.33467(17) 0.29668(17) 0.0133(5) Uani d . 1 . .
C C6 0.0607(2) 0.35233(17) 0.26249(17) 0.0150(5) Uani d . 1 . .
H H6 0.0290 0.4073 0.2931 0.018 Uiso calc R 1 . .
C C7 -0.0038(2) 0.28123(18) 0.17665(17) 0.0153(5) Uani d . 1 . .
C C8 0.4716(2) 0.16743(18) 0.26509(17) 0.0164(5) Uani d . 1 . .
C C9 0.6523(2) 0.1826(2) 0.2262(2) 0.0304(7) Uani d . 1 . .
H H9A 0.7119 0.2337 0.2260 0.046 Uiso calc R 1 . .
H H9B 0.6241 0.1462 0.1576 0.046 Uiso calc R 1 . .
H H9C 0.6815 0.1355 0.2718 0.046 Uiso calc R 1 . .
C C10 0.2040(2) 0.48872(17) 0.44205(18) 0.0151(5) Uani d . 1 . .
C C11 0.2193(2) 0.5936(2) 0.60212(19) 0.0273(6) Uani d . 1 . .
H H11A 0.2649 0.6051 0.6714 0.041 Uiso calc R 1 . .
H H11B 0.1419 0.5746 0.6031 0.041 Uiso calc R 1 . .
H H11C 0.2232 0.6552 0.5720 0.041 Uiso calc R 1 . .
C C12 -0.1756(2) 0.2300(2) 0.05143(19) 0.0243(6) Uani d . 1 . .
H H12A -0.2517 0.2492 0.0329 0.036 Uiso calc R 1 . .
H H12B -0.1775 0.1610 0.0665 0.036 Uiso calc R 1 . .
H H12C -0.1393 0.2341 -0.0049 0.036 Uiso calc R 1 . .
C C13 0.2325(2) 0.07083(18) 0.14256(18) 0.0152(5) Uani d . 1 . .
C C21 0.1726(2) 0.18875(17) 0.46847(17) 0.0139(5) Uani d . 1 . .
C C22 0.2708(2) 0.18608(18) 0.54457(18) 0.0170(5) Uani d . 1 . .
H H22 0.3264 0.1442 0.5307 0.020 Uiso calc R 1 . .
C C23 0.2864(2) 0.24553(18) 0.64120(18) 0.0203(5) Uani d . 1 . .
H H23 0.3522 0.2428 0.6913 0.024 Uiso calc R 1 . .
C C24 0.2055(2) 0.30838(19) 0.66338(19) 0.0233(6) Uani d . 1 . .
H H24 0.2157 0.3467 0.7286 0.028 Uiso calc R 1 . .
C C25 0.1084(2) 0.31427(18) 0.58767(19) 0.0203(5) Uani d . 1 . .
H H25 0.0543 0.3577 0.6018 0.024 Uiso calc R 1 . .
C C26 0.0922(2) 0.25548(17) 0.49108(18) 0.0160(5) Uani d . 1 . .
H H26 0.0273 0.2603 0.4407 0.019 Uiso calc R 1 . .
C C31 0.2151(2) -0.00574(17) 0.37078(17) 0.0146(5) Uani d . 1 . .
C C32 0.3329(2) -0.00963(19) 0.38983(19) 0.0204(5) Uani d . 1 . .
H H32 0.3787 0.0449 0.3790 0.024 Uiso calc R 1 . .
C C33 0.3820(2) -0.09495(19) 0.4250(2) 0.0242(6) Uani d . 1 . .
H H33 0.4605 -0.0964 0.4387 0.029 Uiso calc R 1 . .
C C34 0.3147(2) -0.17755(18) 0.43951(19) 0.0217(6) Uani d . 1 . .
H H34 0.3480 -0.2334 0.4646 0.026 Uiso calc R 1 . .
C C35 0.1978(2) -0.17655(18) 0.41653(18) 0.0203(5) Uani d . 1 . .
H H35 0.1523 -0.2329 0.4239 0.024 Uiso calc R 1 . .
C C36 0.1480(2) -0.09131(18) 0.38229(17) 0.0180(5) Uani d . 1 . .
H H36 0.0694 -0.0913 0.3669 0.022 Uiso calc R 1 . .
C C41 0.0027(2) 0.06660(17) 0.30360(17) 0.0141(5) Uani d . 1 . .
C C42 -0.0622(2) 0.05808(18) 0.37681(18) 0.0168(5) Uani d . 1 . .
H H42 -0.0323 0.0867 0.4453 0.020 Uiso calc R 1 . .
C C43 -0.1705(2) 0.00757(18) 0.34865(19) 0.0212(5) Uani d . 1 . .
H H43 -0.2127 0.0024 0.3982 0.025 Uiso calc R 1 . .
C C44 -0.2159(2) -0.03522(19) 0.24688(19) 0.0220(6) Uani d . 1 . .
H H44 -0.2884 -0.0693 0.2281 0.026 Uiso calc R 1 . .
C C45 -0.1530(2) -0.02715(18) 0.17315(19) 0.0196(5) Uani d . 1 . .
H H45 -0.1838 -0.0555 0.1047 0.023 Uiso calc R 1 . .
C C46 -0.0442(2) 0.02310(17) 0.20093(18) 0.0165(5) Uani d . 1 . .
H H46 -0.0024 0.0278 0.1511 0.020 Uiso calc R 1 . .
C C51 0.38367(19) 0.26988(18) 0.03145(17) 0.0149(5) Uani d . 1 . .
C C52 0.4375(2) 0.34274(19) -0.01348(18) 0.0195(5) Uani d . 1 . .
H H52 0.4234 0.4112 -0.0014 0.023 Uiso calc R 1 . .
C C53 0.5115(2) 0.3138(2) -0.07585(19) 0.0231(6) Uani d . 1 . .
H H53 0.5484 0.3631 -0.1035 0.028 Uiso calc R 1 . .
C C54 0.5305(2) 0.2114(2) -0.09690(18) 0.0223(6) Uani d . 1 . .
H H54 0.5781 0.1917 -0.1404 0.027 Uiso calc R 1 . .
C C55 0.4783(2) 0.13849(19) -0.05308(19) 0.0215(6) Uani d . 1 . .
H H55 0.4915 0.0699 -0.0666 0.026 Uiso calc R 1 . .
C C56 0.4061(2) 0.16786(18) 0.01122(18) 0.0172(5) Uani d . 1 . .
H H56 0.3724 0.1186 0.0412 0.021 Uiso calc R 1 . .
C C61 0.3378(2) 0.43490(17) 0.17463(17) 0.0132(5) Uani d . 1 . .
C C62 0.4539(2) 0.44975(18) 0.22122(17) 0.0155(5) Uani d . 1 . .
H H62 0.5009 0.3988 0.2081 0.019 Uiso calc R 1 . .
C C63 0.4998(2) 0.53969(18) 0.28686(18) 0.0172(5) Uani d . 1 . .
H H63 0.5768 0.5482 0.3185 0.021 Uiso calc R 1 . .
C C64 0.4307(2) 0.61687(18) 0.30531(18) 0.0185(5) Uani d . 1 . .
H H64 0.4615 0.6774 0.3488 0.022 Uiso calc R 1 . .
C C65 0.3157(2) 0.60363(17) 0.25872(18) 0.0171(5) Uani d . 1 . .
H H65 0.2696 0.6557 0.2705 0.021 Uiso calc R 1 . .
C C66 0.2690(2) 0.51291(17) 0.19447(17) 0.0159(5) Uani d . 1 . .
H H66 0.1915 0.5041 0.1645 0.019 Uiso calc R 1 . .
C C71 0.1656(2) 0.33729(17) -0.00414(17) 0.0144(5) Uani d . 1 . .
C C72 0.1657(2) 0.43049(19) -0.04171(18) 0.0201(5) Uani d . 1 . .
H H72 0.2205 0.4837 -0.0086 0.024 Uiso calc R 1 . .
C C73 0.0844(2) 0.4447(2) -0.12838(19) 0.0230(6) Uani d . 1 . .
H H73 0.0841 0.5077 -0.1521 0.028 Uiso calc R 1 . .
C C74 0.0037(2) 0.3651(2) -0.17950(19) 0.0235(6) Uani d . 1 . .
H H74 -0.0506 0.3745 -0.2374 0.028 Uiso calc R 1 . .
C C75 0.0044(2) 0.2714(2) -0.14401(18) 0.0214(6) Uani d . 1 . .
H H75 -0.0489 0.2176 -0.1787 0.026 Uiso calc R 1 . .
C C76 0.0843(2) 0.25779(18) -0.05686(17) 0.0161(5) Uani d . 1 . .
H H76 0.0838 0.1949 -0.0332 0.019 Uiso calc R 1 . .

loop_
_atom_site_aniso_label
_atom_site_aniso_U_11
_atom_site_aniso_U_22
_atom_site_aniso_U_33
_atom_site_aniso_U_12
_atom_site_aniso_U_13
_atom_site_aniso_U_23
Ru 0.01137(10) 0.01228(9) 0.01083(9) 0.00130(7) 0.00208(7) 0.00070(7)
P1 0.0119(3) 0.0124(3) 0.0115(3) 0.0009(2) 0.0017(2) 0.0017(2)
P2 0.0116(3) 0.0131(3) 0.0105(3) 0.0014(2) 0.0019(2) 0.0014(2)
O1 0.0226(10) 0.0171(9) 0.0299(10) 0.0043(7) 0.0076(8) 0.0006(8)
O2 0.0134(9) 0.0197(9) 0.0259(9) 0.0021(7) 0.0073(7) -0.0017(7)
O3 0.0259(10) 0.0210(9) 0.0206(9) 0.0107(8) 0.0012(8) -0.0010(7)
O4 0.0249(10) 0.0211(9) 0.0137(8) 0.0077(7) 0.0003(7) -0.0053(7)
O5 0.0104(9) 0.0228(9) 0.0218(9) 0.0017(7) -0.0012(7) -0.0004(7)
O6 0.0133(9) 0.0172(8) 0.0114(8) 0.0010(7) 0.0013(7) 0.0010(7)
O7 0.0305(11) 0.0170(9) 0.0240(10) -0.0009(8) 0.0078(8) -0.0037(8)
C1 0.0142(12) 0.0151(11) 0.0124(11) 0.0021(9) 0.0032(9) 0.0044(9)
C2 0.0105(12) 0.0202(12) 0.0134(11) 0.0021(9) 0.0002(9) 0.0052(10)
C3 0.0198(13) 0.0153(11) 0.0092(11) -0.0014(10) 0.0021(10) 0.0016(9)
C4 0.0151(12) 0.0125(11) 0.0129(11) 0.0007(9) 0.0037(9) 0.0036(9)
C5 0.0161(12) 0.0145(11) 0.0101(11) -0.0003(9) 0.0030(9) 0.0049(9)
C6 0.0151(13) 0.0154(11) 0.0146(12) 0.0015(9) 0.0046(10) 0.0009(9)
C7 0.0124(12) 0.0209(12) 0.0141(11) 0.0012(10) 0.0032(10) 0.0080(10)
C8 0.0132(12) 0.0208(13) 0.0131(12) 0.0021(10) -0.0011(10) 0.0016(10)
C9 0.0175(14) 0.0331(16) 0.0389(17) 0.0047(12) 0.0111(12) -0.0093(13)
C10 0.0153(13) 0.0137(11) 0.0154(12) -0.0027(9) 0.0038(10) 0.0004(9)
C11 0.0376(17) 0.0237(14) 0.0183(13) 0.0090(12) 0.0056(12) -0.0061(11)
C12 0.0133(13) 0.0323(15) 0.0220(13) -0.0004(11) -0.0031(10) -0.0014(11)
C13 0.0125(12) 0.0191(13) 0.0149(12) 0.0017(9) 0.0035(10) 0.0054(10)
C21 0.0181(13) 0.0125(11) 0.0119(11) -0.0016(9) 0.0054(10) 0.0029(9)
C22 0.0160(13) 0.0168(12) 0.0185(12) -0.0005(10) 0.0055(10) 0.0022(10)
C23 0.0206(14) 0.0226(13) 0.0142(12) -0.0068(10) -0.0008(10) 0.0029(10)
C24 0.0290(15) 0.0236(13) 0.0159(12) -0.0053(11) 0.0080(11) -0.0039(10)
C25 0.0236(14) 0.0169(12) 0.0220(13) -0.0009(10) 0.0116(11) -0.0006(10)
C26 0.0185(13) 0.0148(11) 0.0154(12) -0.0007(10) 0.0051(10) 0.0037(9)
C31 0.0171(13) 0.0146(11) 0.0117(11) 0.0020(10) 0.0031(10) 0.0003(9)
C32 0.0194(14) 0.0181(12) 0.0241(13) 0.0016(10) 0.0057(11) 0.0039(10)
C33 0.0198(14) 0.0255(14) 0.0275(14) 0.0077(11) 0.0039(11) 0.0048(11)
C34 0.0292(15) 0.0147(12) 0.0218(13) 0.0082(11) 0.0059(11) 0.0021(10)
C35 0.0266(15) 0.0144(12) 0.0191(13) 0.0009(10) 0.0051(11) 0.0004(10)
C36 0.0209(13) 0.0174(12) 0.0145(12) 0.0030(10) 0.0026(10) 0.0003(10)
C41 0.0136(12) 0.0134(11) 0.0150(12) 0.0007(9) 0.0014(9) 0.0039(9)
C42 0.0182(13) 0.0166(12) 0.0153(12) 0.0014(10) 0.0031(10) 0.0029(10)
C43 0.0195(14) 0.0215(13) 0.0237(13) -0.0014(10) 0.0067(11) 0.0059(11)
C44 0.0154(13) 0.0214(13) 0.0268(14) -0.0044(10) 0.0007(11) 0.0044(11)
C45 0.0191(13) 0.0181(12) 0.0176(12) -0.0015(10) -0.0015(10) -0.0001(10)
C46 0.0180(13) 0.0153(12) 0.0173(12) 0.0008(10) 0.0051(10) 0.0047(10)
C51 0.0105(12) 0.0217(12) 0.0110(11) 0.0019(10) 0.0003(9) 0.0007(10)
C52 0.0216(14) 0.0207(13) 0.0164(12) 0.0030(10) 0.0043(10) 0.0027(10)
C53 0.0222(14) 0.0321(15) 0.0175(13) 0.0020(11) 0.0077(11) 0.0076(11)
C54 0.0147(13) 0.0370(15) 0.0148(12) 0.0045(11) 0.0039(10) 0.0004(11)
C55 0.0192(14) 0.0225(13) 0.0202(13) 0.0048(11) 0.0022(11) -0.0029(11)
C56 0.0151(13) 0.0191(12) 0.0159(12) 0.0005(10) 0.0023(10) 0.0001(10)
C61 0.0138(12) 0.0144(11) 0.0114(11) -0.0015(9) 0.0029(9) 0.0029(9)
C62 0.0174(13) 0.0177(12) 0.0121(11) 0.0005(10) 0.0031(10) 0.0059(9)
C63 0.0171(13) 0.0190(12) 0.0149(12) -0.0034(10) 0.0027(10) 0.0036(10)
C64 0.0232(14) 0.0154(12) 0.0162(12) -0.0051(10) 0.0068(10) -0.0011(10)
C65 0.0197(13) 0.0141(11) 0.0187(12) 0.0010(10) 0.0077(10) 0.0012(10)
C66 0.0162(13) 0.0184(12) 0.0143(12) 0.0002(10) 0.0055(10) 0.0035(10)
C71 0.0156(12) 0.0170(12) 0.0103(11) 0.0029(9) 0.0030(9) 0.0006(9)
C72 0.0227(14) 0.0190(12) 0.0180(12) 0.0042(10) 0.0033(11) 0.0018(10)
C73 0.0275(15) 0.0219(13) 0.0201(13) 0.0106(11) 0.0024(11) 0.0064(11)
C74 0.0172(14) 0.0406(16) 0.0126(12) 0.0115(12) 0.0012(10) 0.0029(11)
C75 0.0166(13) 0.0313(14) 0.0141(12) -0.0006(11) 0.0032(10) -0.0027(11)
C76 0.0169(13) 0.0202(12) 0.0106(11) 0.0010(10) 0.0027(10) 0.0014(9)

loop_
_atom_type_symbol
_atom_type_description
_atom_type_scat_dispersion_real
_atom_type_scat_dispersion_imag
_atom_type_scat_source
C C 0.0030 0.0020 'International Tables Vol C Tables 4.2.6.8 and 6.1.1.4'
H H 0.0000 0.0000 'International Tables Vol C Tables 4.2.6.8 and 6.1.1.4'
O O 0.0110 0.0060 'International Tables Vol C Tables 4.2.6.8 and 6.1.1.4'
P P 0.1020 0.0940 'International Tables Vol C Tables 4.2.6.8 and 6.1.1.4'
Ru Ru -1.2590 0.8360 'International Tables Vol C Tables 4.2.6.8 and 6.1.1.4'

loop_
_geom_angle_atom_site_label_1
_geom_angle_atom_site_label_2
_geom_angle_atom_site_label_3
_geom_angle_site_symmetry_1
_geom_angle_site_symmetry_3
_geom_angle
_geom_angle_publ_flag
C13 Ru C1 . . 95.87(9) ?
C13 Ru C5 . . 170.35(9) ?
C1 Ru C5 . . 91.76(9) ?
C13 Ru O6 . . 94.98(8) ?
C1 Ru O6 . . 168.84(7) ?
C5 Ru O6 . . 77.73(7) ?
C13 Ru P1 . . 88.00(7) ?
C1 Ru P1 . . 93.61(6) ?
C5 Ru P1 . . 85.63(6) ?
O6 Ru P1 . . 89.36(4) ?
C13 Ru P2 . . 99.24(7) ?
C1 Ru P2 . . 85.74(6) ?
C5 Ru P2 . . 87.18(6) ?
O6 Ru P2 . . 89.96(4) ?
P1 Ru P2 . . 172.76(2) ?
C41 P1 C21 . . 104.31(11) ?
C41 P1 C31 . . 99.28(10) ?
C21 P1 C31 . . 101.54(10) ?
C41 P1 Ru . . 114.53(8) ?
C21 P1 Ru . . 115.29(7) ?
C31 P1 Ru . . 119.49(8) ?
C61 P2 C71 . . 104.49(10) ?
C61 P2 C51 . . 102.69(11) ?
C71 P2 C51 . . 98.77(10) ?
C61 P2 Ru . . 111.47(7) ?
C71 P2 Ru . . 116.69(8) ?
C51 P2 Ru . . 120.55(8) ?
C8 O2 C9 . . 115.36(19) ?
C10 O4 C11 . . 115.26(19) ?
C7 O5 C12 . . 116.16(18) ?
C7 O6 Ru . . 110.09(14) ?
C2 C1 C8 . . 114.3(2) ?
C2 C1 Ru . . 124.54(17) ?
C8 C1 Ru . . 120.77(16) ?
C1 C2 C3 . . 127.7(2) ?
C1 C2 H2 . . 116.1 ?
C3 C2 H2 . . 116.1 ?
C4 C3 C2 . . 128.4(2) ?
C4 C3 H3 . . 115.8 ?
C2 C3 H3 . . 115.8 ?
C3 C4 C5 . . 122.2(2) ?
C3 C4 C10 . . 117.1(2) ?
C5 C4 C10 . . 120.7(2) ?
C6 C5 C4 . . 122.0(2) ?
C6 C5 Ru . . 113.07(16) ?
C4 C5 Ru . . 124.71(16) ?
C5 C6 C7 . . 116.0(2) ?
C5 C6 H6 . . 122.0 ?
C7 C6 H6 . . 122.0 ?
O6 C7 O5 . . 120.6(2) ?
O6 C7 C6 . . 123.1(2) ?
O5 C7 C6 . . 116.3(2) ?
O1 C8 O2 . . 121.8(2) ?
O1 C8 C1 . . 126.9(2) ?
O2 C8 C1 . . 111.25(19) ?
O2 C9 H9A . . 109.5 ?
O2 C9 H9B . . 109.5 ?
H9A C9 H9B . . 109.5 ?
O2 C9 H9C . . 109.5 ?
H9A C9 H9C . . 109.5 ?
H9B C9 H9C . . 109.5 ?
O3 C10 O4 . . 121.5(2) ?
O3 C10 C4 . . 126.2(2) ?
O4 C10 C4 . . 112.3(2) ?
O4 C11 H11A . . 109.5 ?
O4 C11 H11B . . 109.5 ?
H11A C11 H11B . . 109.5 ?
O4 C11 H11C . . 109.5 ?
H11A C11 H11C . . 109.5 ?
H11B C11 H11C . . 109.5 ?
O5 C12 H12A . . 109.5 ?
O5 C12 H12B . . 109.5 ?
H12A C12 H12B . . 109.5 ?
O5 C12 H12C . . 109.5 ?
H12A C12 H12C . . 109.5 ?
H12B C12 H12C . . 109.5 ?
O7 C13 Ru . . 172.5(2) ?
C22 C21 C26 . . 118.1(2) ?
C22 C21 P1 . . 120.81(18) ?
C26 C21 P1 . . 120.95(17) ?
C23 C22 C21 . . 120.6(2) ?
C23 C22 H22 . . 119.7 ?
C21 C22 H22 . . 119.7 ?
C24 C23 C22 . . 120.7(2) ?
C24 C23 H23 . . 119.6 ?
C22 C23 H23 . . 119.6 ?
C23 C24 C25 . . 119.6(2) ?
C23 C24 H24 . . 120.2 ?
C25 C24 H24 . . 120.2 ?
C26 C25 C24 . . 120.1(2) ?
C26 C25 H25 . . 119.9 ?
C24 C25 H25 . . 119.9 ?
C25 C26 C21 . . 120.8(2) ?
C25 C26 H26 . . 119.6 ?
C21 C26 H26 . . 119.6 ?
C32 C31 C36 . . 118.5(2) ?
C32 C31 P1 . . 119.50(18) ?
C36 C31 P1 . . 121.94(18) ?
C33 C32 C31 . . 120.3(2) ?
C33 C32 H32 . . 119.9 ?
C31 C32 H32 . . 119.9 ?
C34 C33 C32 . . 120.5(2) ?
C34 C33 H33 . . 119.7 ?
C32 C33 H33 . . 119.7 ?
C35 C34 C33 . . 119.7(2) ?
C35 C34 H34 . . 120.1 ?
C33 C34 H34 . . 120.1 ?
C34 C35 C36 . . 120.2(2) ?
C34 C35 H35 . . 119.9 ?
C36 C35 H35 . . 119.9 ?
C35 C36 C31 . . 120.8(2) ?
C35 C36 H36 . . 119.6 ?
C31 C36 H36 . . 119.6 ?
C42 C41 C46 . . 118.5(2) ?
C42 C41 P1 . . 122.52(17) ?
C46 C41 P1 . . 118.21(18) ?
C43 C42 C41 . . 120.9(2) ?
C43 C42 H42 . . 119.6 ?
C41 C42 H42 . . 119.6 ?
C44 C43 C42 . . 120.1(2) ?
C44 C43 H43 . . 120.0 ?
C42 C43 H43 . . 120.0 ?
C43 C44 C45 . . 119.9(2) ?
C43 C44 H44 . . 120.1 ?
C45 C44 H44 . . 120.1 ?
C44 C45 C46 . . 120.3(2) ?
C44 C45 H45 . . 119.8 ?
C46 C45 H45 . . 119.8 ?
C45 C46 C41 . . 120.3(2) ?
C45 C46 H46 . . 119.8 ?
C41 C46 H46 . . 119.8 ?
C56 C51 C52 . . 118.1(2) ?
C56 C51 P2 . . 122.01(18) ?
C52 C51 P2 . . 119.59(18) ?
C53 C52 C51 . . 120.8(2) ?
C53 C52 H52 . . 119.6 ?
C51 C52 H52 . . 119.6 ?
C54 C53 C52 . . 120.0(2) ?
C54 C53 H53 . . 120.0 ?
C52 C53 H53 . . 120.0 ?
C55 C54 C53 . . 119.9(2) ?
C55 C54 H54 . . 120.0 ?
C53 C54 H54 . . 120.0 ?
C54 C55 C56 . . 120.0(2) ?
C54 C55 H55 . . 120.0 ?
C56 C55 H55 . . 120.0 ?
C55 C56 C51 . . 121.1(2) ?
C55 C56 H56 . . 119.4 ?
C51 C56 H56 . . 119.4 ?
C66 C61 C62 . . 118.7(2) ?
C66 C61 P2 . . 121.15(18) ?
C62 C61 P2 . . 119.62(18) ?
C63 C62 C61 . . 120.7(2) ?
C63 C62 H62 . . 119.6 ?
C61 C62 H62 . . 119.6 ?
C64 C63 C62 . . 120.0(2) ?
C64 C63 H63 . . 120.0 ?
C62 C63 H63 . . 120.0 ?
C63 C64 C65 . . 119.9(2) ?
C63 C64 H64 . . 120.1 ?
C65 C64 H64 . . 120.1 ?
C64 C65 C66 . . 120.3(2) ?
C64 C65 H65 . . 119.8 ?
C66 C65 H65 . . 119.8 ?
C65 C66 C61 . . 120.4(2) ?
C65 C66 H66 . . 119.8 ?
C61 C66 H66 . . 119.8 ?
C72 C71 C76 . . 118.6(2) ?
C72 C71 P2 . . 123.32(18) ?
C76 C71 P2 . . 117.82(17) ?
C73 C72 C71 . . 120.6(2) ?
C73 C72 H72 . . 119.7 ?
C71 C72 H72 . . 119.7 ?
C74 C73 C72 . . 120.1(2) ?
C74 C73 H73 . . 120.0 ?
C72 C73 H73 . . 120.0 ?
C75 C74 C73 . . 119.8(2) ?
C75 C74 H74 . . 120.1 ?
C73 C74 H74 . . 120.1 ?
C74 C75 C76 . . 120.0(2) ?
C74 C75 H75 . . 120.0 ?
C76 C75 H75 . . 120.0 ?
C75 C76 C71 . . 120.9(2) ?
C75 C76 H76 . . 119.5 ?
C71 C76 H76 . . 119.5 ?

loop_
_geom_bond_atom_site_label_1
_geom_bond_atom_site_label_2
_geom_bond_site_symmetry_2
_geom_bond_distance
_geom_bond_publ_flag
Ru C13 . 1.907(2) y
Ru C1 . 2.038(2) y
Ru C5 . 2.110(2) y
Ru O6 . 2.2164(16) y
Ru P1 . 2.3796(6) y
Ru P2 . 2.3919(6) y
P1 C41 . 1.833(2) ?
P1 C21 . 1.838(2) ?
P1 C31 . 1.845(2) ?
P2 C61 . 1.832(2) ?
P2 C71 . 1.842(2) ?
P2 C51 . 1.844(2) ?
O1 C8 . 1.216(3) ?
O2 C8 . 1.354(3) ?
O2 C9 . 1.440(3) ?
O3 C10 . 1.214(3) ?
O4 C10 . 1.352(3) ?
O4 C11 . 1.442(3) ?
O5 C7 . 1.341(3) ?
O5 C12 . 1.450(3) ?
O6 C7 . 1.248(3) ?
O7 C13 . 1.154(3) ?
C1 C2 . 1.368(3) ?
C1 C8 . 1.501(3) ?
C2 C3 . 1.435(3) ?
C2 H2 . 0.9300 ?
C3 C4 . 1.370(3) ?
C3 H3 . 0.9300 ?
C4 C5 . 1.463(3) ?
C4 C10 . 1.497(3) ?
C5 C6 . 1.363(3) ?
C6 C7 . 1.432(3) ?
C6 H6 . 0.9300 ?
C9 H9A . 0.9600 ?
C9 H9B . 0.9600 ?
C9 H9C . 0.9600 ?
C11 H11A . 0.9600 ?
C11 H11B . 0.9600 ?
C11 H11C . 0.9600 ?
C12 H12A . 0.9600 ?
C12 H12B . 0.9600 ?
C12 H12C . 0.9600 ?
C21 C22 . 1.394(3) ?
C21 C26 . 1.406(3) ?
C22 C23 . 1.392(3) ?
C22 H22 . 0.9300 ?
C23 C24 . 1.377(4) ?
C23 H23 . 0.9300 ?
C24 C25 . 1.390(4) ?
C24 H24 . 0.9300 ?
C25 C26 . 1.387(3) ?
C25 H25 . 0.9300 ?
C26 H26 . 0.9300 ?
C31 C32 . 1.398(3) ?
C31 C36 . 1.400(3) ?
C32 C33 . 1.396(3) ?
C32 H32 . 0.9300 ?
C33 C34 . 1.385(4) ?
C33 H33 . 0.9300 ?
C34 C35 . 1.383(4) ?
C34 H34 . 0.9300 ?
C35 C36 . 1.394(3) ?
C35 H35 . 0.9300 ?
C36 H36 . 0.9300 ?
C41 C42 . 1.397(3) ?
C41 C46 . 1.400(3) ?
C42 C43 . 1.387(3) ?
C42 H42 . 0.9300 ?
C43 C44 . 1.385(3) ?
C43 H43 . 0.9300 ?
C44 C45 . 1.385(4) ?
C44 H44 . 0.9300 ?
C45 C46 . 1.391(3) ?
C45 H45 . 0.9300 ?
C46 H46 . 0.9300 ?
C51 C56 . 1.394(3) ?
C51 C52 . 1.404(3) ?
C52 C53 . 1.391(3) ?
C52 H52 . 0.9300 ?
C53 C54 . 1.389(4) ?
C53 H53 . 0.9300 ?
C54 C55 . 1.385(4) ?
C54 H54 . 0.9300 ?
C55 C56 . 1.392(3) ?
C55 H55 . 0.9300 ?
C56 H56 . 0.9300 ?
C61 C66 . 1.397(3) ?
C61 C62 . 1.399(3) ?
C62 C63 . 1.388(3) ?
C62 H62 . 0.9300 ?
C63 C64 . 1.387(3) ?
C63 H63 . 0.9300 ?
C64 C65 . 1.388(3) ?
C64 H64 . 0.9300 ?
C65 C66 . 1.390(3) ?
C65 H65 . 0.9300 ?
C66 H66 . 0.9300 ?
C71 C72 . 1.393(3) ?
C71 C76 . 1.397(3) ?
C72 C73 . 1.392(3) ?
C72 H72 . 0.9300 ?
C73 C74 . 1.389(4) ?
C73 H73 . 0.9300 ?
C74 C75 . 1.386(4) ?
C74 H74 . 0.9300 ?
C75 C76 . 1.386(3) ?
C75 H75 . 0.9300 ?
C76 H76 . 0.9300 ?
